data_7233449
loop_
_publ_author_name
'Masahisa Osawa'
'Isao Kawata'
'Ryuji Ishii'
'Satoshi Igawa'
'Masashi Hashimoto'
'Mikio Hoshino'

_publ_section_title
;
 Application of neutral d10 coinage metal complexes with an anionic
 bidentate ligand in delayed fluorescence-type organic light-emitting
 diodes
;
_journal_name_full 'Journal of Materials Chemistry C'
_journal_page_first 4375
_journal_page_last 4383
_journal_paper_doi 10.1039/C3TC30524D
_journal_volume 1
_journal_year 2013
_chemical_formula_moiety 'C48 H38 Cu P3 S'
_chemical_formula_sum 'C48 H38 Cu P3 S'
_chemical_formula_weight 803.29
_space_group_IT_number 2
_space_group_name_Hall '-P 1'
_space_group_name_H-M_alt 'P -1'
_symmetry_cell_setting triclinic
_symmetry_Int_Tables_number 2
_symmetry_space_group_name_Hall '-P 1'
_symmetry_space_group_name_H-M 'P -1'
_atom_sites_solution_hydrogens geom
_atom_sites_solution_primary direct
_atom_sites_solution_secondary difmap
_cell_angle_alpha 74.282(5)
_cell_angle_beta 80.472(5)
_cell_angle_gamma 82.288(6)
_cell_formula_units_Z 4
_cell_length_a 10.9321(11)
_cell_length_b 17.2890(14)
_cell_length_c 21.859(2)
_cell_measurement_reflns_used 7997
_cell_measurement_temperature 90
_cell_measurement_theta_max 32.43
_cell_measurement_theta_min 1.36
_cell_volume 3904.7(6)
_computing_cell_refinement CrystalClear
_computing_data_collection CrystalClear
_computing_data_reduction CrystalClear
_computing_molecular_graphics 'ORTEP-3 for Windows'
_computing_publication_material 'SHELXL-97 (Sheldrick, 2008)'
_computing_structure_refinement 'SHELXL-97 (Sheldrick, 2008)'
_computing_structure_solution SIR2004
_diffrn_ambient_temperature 90
_diffrn_detector_area_resol_mean 7.31
_diffrn_measured_fraction_theta_full 0.996
_diffrn_measured_fraction_theta_max 0.996
_diffrn_measurement_device_type 'Rigaku AFC-8 with Saturn70 CCD'
_diffrn_measurement_method \w-scan
_diffrn_radiation_monochromator confocal
_diffrn_radiation_source 'fine-focus rotating anode'
_diffrn_radiation_type MoK\a
_diffrn_radiation_wavelength 0.71073
_diffrn_reflns_av_R_equivalents 0.0790
_diffrn_reflns_av_sigmaI/netI 0.0737
_diffrn_reflns_limit_h_max 15
_diffrn_reflns_limit_h_min -15
_diffrn_reflns_limit_k_max 24
_diffrn_reflns_limit_k_min -24
_diffrn_reflns_limit_l_max 30
_diffrn_reflns_limit_l_min -30
_diffrn_reflns_number 102460
_diffrn_reflns_theta_full 30.02
_diffrn_reflns_theta_max 30.02
_diffrn_reflns_theta_min 1.36
_diffrn_standards_number 0
_exptl_absorpt_coefficient_mu 0.770
_exptl_absorpt_correction_T_max 0.985
_exptl_absorpt_correction_T_min 0.912
_exptl_absorpt_correction_type numerical
_exptl_absorpt_process_details
; 
    Higashi, T. (1999). Program for Absorption Correction. 
    Rigaku Corporation, Tokyo, Japan. 
;
_exptl_crystal_colour colorless
_exptl_crystal_density_diffrn 1.366
_exptl_crystal_density_method 'not measured'
_exptl_crystal_description platelet
_exptl_crystal_F_000 1664
_exptl_crystal_size_max 0.19
_exptl_crystal_size_mid 0.05
_exptl_crystal_size_min 0.02
_refine_diff_density_max 1.481
_refine_diff_density_min -0.842
_refine_diff_density_rms 0.108
_refine_ls_extinction_method none
_refine_ls_goodness_of_fit_ref 1.098
_refine_ls_hydrogen_treatment constr
_refine_ls_matrix_type full
_refine_ls_number_parameters 955
_refine_ls_number_reflns 22754
_refine_ls_number_restraints 0
_refine_ls_restrained_S_all 1.098
_refine_ls_R_factor_all 0.1108
_refine_ls_R_factor_gt 0.0723
_refine_ls_shift/su_max 0.001
_refine_ls_shift/su_mean 0.000
_refine_ls_structure_factor_coef Fsqd
_refine_ls_weighting_details 'calc w=1/[\s^2^(Fo^2^)+(0.0734P)^2^+3.7034P] where P=(Fo^2^+2Fc^2^)/3'
_refine_ls_weighting_scheme calc
_refine_ls_wR_factor_gt 0.1604
_refine_ls_wR_factor_ref 0.1838
_reflns_number_gt 15564
_reflns_number_total 22754
_reflns_threshold_expression I>2\s(I)
_cod_data_source_file J-Mater-Chem-213-1-4375-1.cif
_cod_data_source_block complex1
_cod_original_cell_volume 3904.8(6)
_cod_database_code 7233449

loop_
_symmetry_equiv_pos_as_xyz
'x, y, z'
'-x, -y, -z'

loop_
_atom_site_label
_atom_site_type_symbol
_atom_site_fract_x
_atom_site_fract_y
_atom_site_fract_z
_atom_site_U_iso_or_equiv
_atom_site_adp_type
_atom_site_occupancy
_atom_site_symmetry_multiplicity
_atom_site_calc_flag
_atom_site_refinement_flags
_atom_site_disorder_assembly
_atom_site_disorder_group
Cu1 Cu 0.07011(4) 0.27723(2) 0.237484(19) 0.02038(10) Uani 1 1 d . . .
Cu2 Cu 0.53474(4) 0.77538(2) 0.262125(18) 0.01949(9) Uani 1 1 d . . .
S1 S -0.10075(8) 0.22132(5) 0.30190(4) 0.02589(18) Uani 1 1 d . . .
S2 S 0.69050(8) 0.84005(5) 0.19209(4) 0.02418(17) Uani 1 1 d . . .
P1 P 0.16907(8) 0.21989(5) 0.15663(4) 0.01953(16) Uani 1 1 d . . .
P2 P 0.01676(8) 0.38430(5) 0.15536(4) 0.01972(17) Uani 1 1 d . . .
P3 P 0.15237(8) 0.28292(5) 0.32412(4) 0.02091(17) Uani 1 1 d . . .
P4 P 0.43848(8) 0.83617(5) 0.34076(4) 0.02036(17) Uani 1 1 d . . .
P5 P 0.58710(8) 0.66986(5) 0.34430(4) 0.02023(17) Uani 1 1 d . . .
P6 P 0.43831(8) 0.76476(5) 0.18158(4) 0.01963(16) Uani 1 1 d . . .
C1 C 0.0686(3) 0.17102(19) 0.12209(17) 0.0235(7) Uani 1 1 d . . .
C2 C -0.0297(3) 0.1317(2) 0.1634(2) 0.0301(8) Uani 1 1 d . . .
H2 H -0.0408 0.1298 0.2078 0.036 Uiso 1 1 calc R . .
C3 C -0.1104(4) 0.0956(2) 0.1394(2) 0.0404(10) Uani 1 1 d . . .
H3 H -0.1759 0.0683 0.1675 0.048 Uiso 1 1 calc R . .
C4 C -0.0962(4) 0.0992(3) 0.0747(2) 0.0435(11) Uani 1 1 d . . .
H4 H -0.1527 0.0751 0.0584 0.052 Uiso 1 1 calc R . .
C5 C 0.0000(4) 0.1376(3) 0.0338(2) 0.0418(10) Uani 1 1 d . . .
H5 H 0.0100 0.1396 -0.0106 0.050 Uiso 1 1 calc R . .
C6 C 0.0826(4) 0.1734(2) 0.05709(19) 0.0314(8) Uani 1 1 d . . .
H6 H 0.1488 0.1996 0.0286 0.038 Uiso 1 1 calc R . .
C7 C 0.3121(3) 0.15171(18) 0.16094(15) 0.0213(6) Uani 1 1 d . . .
C8 C 0.3097(3) 0.0686(2) 0.17384(16) 0.0247(7) Uani 1 1 d . . .
H8 H 0.2326 0.0466 0.1785 0.030 Uiso 1 1 calc R . .
C9 C 0.4190(3) 0.0172(2) 0.17996(17) 0.0286(7) Uani 1 1 d . . .
H9 H 0.4159 -0.0395 0.1889 0.034 Uiso 1 1 calc R . .
C10 C 0.5324(3) 0.0483(2) 0.17312(18) 0.0291(7) Uani 1 1 d . . .
H10 H 0.6073 0.0134 0.1757 0.035 Uiso 1 1 calc R . .
C11 C 0.5356(3) 0.1313(2) 0.16246(19) 0.0308(8) Uani 1 1 d . . .
H11 H 0.6127 0.1529 0.1589 0.037 Uiso 1 1 calc R . .
C12 C 0.4266(3) 0.1823(2) 0.15699(17) 0.0264(7) Uani 1 1 d . . .
H12 H 0.4293 0.2386 0.1505 0.032 Uiso 1 1 calc R . .
C13 C 0.2161(3) 0.30721(19) 0.09148(16) 0.0223(6) Uani 1 1 d . . .
C14 C 0.3161(3) 0.3033(2) 0.04317(16) 0.0240(7) Uani 1 1 d . . .
H14 H 0.3577 0.2523 0.0401 0.029 Uiso 1 1 calc R . .
C15 C 0.3553(3) 0.3725(2) -0.00018(17) 0.0280(7) Uani 1 1 d . . .
H15 H 0.4243 0.3688 -0.0323 0.034 Uiso 1 1 calc R . .
C16 C 0.2947(3) 0.4476(2) 0.00270(17) 0.0264(7) Uani 1 1 d . . .
H16 H 0.3242 0.4953 -0.0260 0.032 Uiso 1 1 calc R . .
C17 C 0.1904(3) 0.4521(2) 0.04813(17) 0.0239(7) Uani 1 1 d . . .
H17 H 0.1458 0.5030 0.0488 0.029 Uiso 1 1 calc R . .
C18 C 0.1508(3) 0.38318(19) 0.09233(15) 0.0205(6) Uani 1 1 d . . .
C19 C -0.0243(3) 0.49147(19) 0.15213(16) 0.0225(6) Uani 1 1 d . . .
C20 C -0.1062(4) 0.5405(2) 0.1124(2) 0.0363(9) Uani 1 1 d . . .
H20 H -0.1430 0.5184 0.0853 0.044 Uiso 1 1 calc R . .
C21 C -0.1348(4) 0.6211(2) 0.1119(2) 0.0397(10) Uani 1 1 d . . .
H21 H -0.1911 0.6538 0.0845 0.048 Uiso 1 1 calc R . .
C22 C -0.0825(4) 0.6543(2) 0.15075(19) 0.0316(8) Uani 1 1 d . . .
H22 H -0.1023 0.7096 0.1504 0.038 Uiso 1 1 calc R . .
C23 C -0.0006(4) 0.6060(2) 0.1902(2) 0.0433(11) Uani 1 1 d . . .
H23 H 0.0363 0.6282 0.2172 0.052 Uiso 1 1 calc R . .
C24 C 0.0281(4) 0.5251(2) 0.1906(2) 0.0366(9) Uani 1 1 d . . .
H24 H 0.0848 0.4925 0.2178 0.044 Uiso 1 1 calc R . .
C25 C -0.1098(3) 0.35938(18) 0.12074(16) 0.0218(6) Uani 1 1 d . . .
C26 C -0.0990(3) 0.3533(2) 0.05820(18) 0.0288(7) Uani 1 1 d . . .
H26 H -0.0234 0.3638 0.0302 0.035 Uiso 1 1 calc R . .
C27 C -0.1991(4) 0.3317(2) 0.0362(2) 0.0346(8) Uani 1 1 d . . .
H27 H -0.1906 0.3266 -0.0066 0.042 Uiso 1 1 calc R . .
C28 C -0.3098(4) 0.3178(2) 0.0757(2) 0.0371(9) Uani 1 1 d . . .
H28 H -0.3781 0.3042 0.0602 0.044 Uiso 1 1 calc R . .
C29 C -0.3215(3) 0.3237(2) 0.1388(2) 0.0346(9) Uani 1 1 d . . .
H29 H -0.3979 0.3143 0.1663 0.041 Uiso 1 1 calc R . .
C30 C -0.2218(3) 0.3433(2) 0.16153(19) 0.0286(7) Uani 1 1 d . . .
H30 H -0.2293 0.3458 0.2049 0.034 Uiso 1 1 calc R . .
C31 C 0.1356(3) 0.3827(2) 0.33932(16) 0.0249(7) Uani 1 1 d . . .
C32 C 0.0355(4) 0.4088(2) 0.37899(19) 0.0322(8) Uani 1 1 d . . .
H32 H -0.0249 0.3730 0.4020 0.039 Uiso 1 1 calc R . .
C33 C 0.0235(4) 0.4893(3) 0.3851(2) 0.0421(10) Uani 1 1 d . . .
H33 H -0.0455 0.5077 0.4119 0.051 Uiso 1 1 calc R . .
C34 C 0.1117(4) 0.5403(2) 0.3524(2) 0.0440(11) Uani 1 1 d . . .
H34 H 0.1041 0.5938 0.3573 0.053 Uiso 1 1 calc R . .
C35 C 0.2109(4) 0.5153(2) 0.3126(2) 0.0413(10) Uani 1 1 d . . .
H35 H 0.2709 0.5515 0.2897 0.050 Uiso 1 1 calc R . .
C36 C 0.2228(4) 0.4369(2) 0.30593(19) 0.0333(8) Uani 1 1 d . . .
H36 H 0.2914 0.4198 0.2783 0.040 Uiso 1 1 calc R . .
C37 C 0.3104(3) 0.2453(2) 0.34146(16) 0.0246(7) Uani 1 1 d . . .
C38 C 0.3683(4) 0.2691(2) 0.38499(19) 0.0324(8) Uani 1 1 d . . .
H38 H 0.3245 0.3065 0.4076 0.039 Uiso 1 1 calc R . .
C39 C 0.4894(4) 0.2384(2) 0.3953(2) 0.0415(10) Uani 1 1 d . . .
H39 H 0.5292 0.2560 0.4239 0.050 Uiso 1 1 calc R . .
C40 C 0.5521(4) 0.1821(3) 0.3639(2) 0.0493(12) Uani 1 1 d . . .
H40 H 0.6347 0.1611 0.3712 0.059 Uiso 1 1 calc R . .
C41 C 0.4953(4) 0.1566(3) 0.3222(2) 0.0487(11) Uani 1 1 d . . .
H41 H 0.5382 0.1171 0.3014 0.058 Uiso 1 1 calc R . .
C42 C 0.3754(3) 0.1884(2) 0.31041(19) 0.0329(8) Uani 1 1 d . . .
H42 H 0.3372 0.1713 0.2809 0.039 Uiso 1 1 calc R . .
C43 C 0.0573(3) 0.21981(19) 0.39063(16) 0.0231(7) Uani 1 1 d . . .
C44 C 0.0918(4) 0.1936(2) 0.45247(17) 0.0305(8) Uani 1 1 d . . .
H44 H 0.1605 0.2146 0.4618 0.037 Uiso 1 1 calc R . .
C45 C 0.0270(4) 0.1373(2) 0.50040(18) 0.0348(9) Uani 1 1 d . . .
H45 H 0.0515 0.1198 0.5421 0.042 Uiso 1 1 calc R . .
C46 C -0.0730(4) 0.1072(2) 0.48676(18) 0.0328(8) Uani 1 1 d . . .
H46 H -0.1160 0.0675 0.5189 0.039 Uiso 1 1 calc R . .
C47 C -0.1114(3) 0.1344(2) 0.42677(18) 0.0305(8) Uani 1 1 d . . .
H47 H -0.1824 0.1142 0.4189 0.037 Uiso 1 1 calc R . .
C48 C -0.0475(3) 0.19148(19) 0.37693(16) 0.0240(7) Uani 1 1 d . . .
C49 C 0.2975(3) 0.90697(19) 0.33795(15) 0.0215(6) Uani 1 1 d . . .
C50 C 0.1977(3) 0.8879(2) 0.31502(18) 0.0290(7) Uani 1 1 d . . .
H50 H 0.2040 0.8392 0.3020 0.035 Uiso 1 1 calc R . .
C51 C 0.0883(4) 0.9393(2) 0.31081(19) 0.0337(8) Uani 1 1 d . . .
H51 H 0.0199 0.9253 0.2955 0.040 Uiso 1 1 calc R . .
C52 C 0.0794(4) 1.0108(2) 0.32901(18) 0.0313(8) Uani 1 1 d . . .
H52 H 0.0051 1.0464 0.3258 0.038 Uiso 1 1 calc R . .
C53 C 0.1789(4) 1.0306(2) 0.35186(19) 0.0321(8) Uani 1 1 d . . .
H53 H 0.1723 1.0794 0.3648 0.039 Uiso 1 1 calc R . .
C54 C 0.2883(3) 0.9794(2) 0.35592(18) 0.0283(7) Uani 1 1 d . . .
H54 H 0.3568 0.9936 0.3709 0.034 Uiso 1 1 calc R . .
C55 C 0.5443(3) 0.8831(2) 0.37334(18) 0.0271(7) Uani 1 1 d . . .
C56 C 0.6319(3) 0.9286(2) 0.3303(2) 0.0327(8) Uani 1 1 d . . .
H56 H 0.6364 0.9336 0.2856 0.039 Uiso 1 1 calc R . .
C57 C 0.7137(4) 0.9671(2) 0.3523(3) 0.0427(11) Uani 1 1 d . . .
H57 H 0.7727 0.9989 0.3226 0.051 Uiso 1 1 calc R . .
C58 C 0.7090(5) 0.9591(3) 0.4172(3) 0.0535(13) Uani 1 1 d . . .
H58 H 0.7653 0.9847 0.4323 0.064 Uiso 1 1 calc R . .
C59 C 0.6225(5) 0.9139(3) 0.4599(2) 0.0573(14) Uani 1 1 d . . .
H59 H 0.6189 0.9087 0.5046 0.069 Uiso 1 1 calc R . .
C60 C 0.5404(5) 0.8759(3) 0.4384(2) 0.0469(11) Uani 1 1 d . . .
H60 H 0.4811 0.8447 0.4684 0.056 Uiso 1 1 calc R . .
C61 C 0.3925(3) 0.75071(19) 0.40739(16) 0.0230(6) Uani 1 1 d . . .
C62 C 0.2968(3) 0.7585(2) 0.45691(17) 0.0276(7) Uani 1 1 d . . .
H62 H 0.2516 0.8097 0.4558 0.033 Uiso 1 1 calc R . .
C63 C 0.2663(4) 0.6932(2) 0.50750(18) 0.0341(8) Uani 1 1 d . . .
H63 H 0.2013 0.6998 0.5409 0.041 Uiso 1 1 calc R . .
C64 C 0.3308(4) 0.6182(2) 0.50944(17) 0.0335(8) Uani 1 1 d . . .
H64 H 0.3107 0.5733 0.5444 0.040 Uiso 1 1 calc R . .
C65 C 0.4249(4) 0.6086(2) 0.46028(17) 0.0306(8) Uani 1 1 d . . .
H65 H 0.4680 0.5568 0.4615 0.037 Uiso 1 1 calc R . .
C66 C 0.4572(3) 0.67410(19) 0.40901(16) 0.0233(7) Uani 1 1 d . . .
C67 C 0.7195(3) 0.6790(2) 0.38213(17) 0.0260(7) Uani 1 1 d . . .
C68 C 0.7393(4) 0.6295(2) 0.44260(19) 0.0345(8) Uani 1 1 d . . .
H68 H 0.6828 0.5906 0.4646 0.041 Uiso 1 1 calc R . .
C69 C 0.8406(4) 0.6368(3) 0.4706(2) 0.0420(10) Uani 1 1 d . . .
H69 H 0.8523 0.6035 0.5120 0.050 Uiso 1 1 calc R . .
C70 C 0.9249(4) 0.6924(3) 0.4386(2) 0.0439(11) Uani 1 1 d . . .
H70 H 0.9948 0.6967 0.4577 0.053 Uiso 1 1 calc R . .
C71 C 0.9065(4) 0.7415(3) 0.3786(2) 0.0435(10) Uani 1 1 d . . .
H71 H 0.9635 0.7801 0.3566 0.052 Uiso 1 1 calc R . .
C72 C 0.8045(3) 0.7343(2) 0.35068(19) 0.0328(8) Uani 1 1 d . . .
H72 H 0.7929 0.7679 0.3094 0.039 Uiso 1 1 calc R . .
C73 C 0.6127(3) 0.56492(19) 0.34008(15) 0.0217(6) Uani 1 1 d . . .
C74 C 0.5138(3) 0.5190(2) 0.34691(17) 0.0281(7) Uani 1 1 d . . .
H74 H 0.4309 0.5408 0.3574 0.034 Uiso 1 1 calc R . .
C75 C 0.5355(4) 0.4416(2) 0.33848(19) 0.0321(8) Uani 1 1 d . . .
H75 H 0.4675 0.4103 0.3442 0.039 Uiso 1 1 calc R . .
C76 C 0.6560(4) 0.4092(2) 0.32163(18) 0.0308(8) Uani 1 1 d . . .
H76 H 0.6706 0.3556 0.3167 0.037 Uiso 1 1 calc R . .
C77 C 0.7538(3) 0.4555(2) 0.31215(17) 0.0282(7) Uani 1 1 d . . .
H77 H 0.8359 0.4344 0.2992 0.034 Uiso 1 1 calc R . .
C78 C 0.7333(3) 0.5325(2) 0.32136(16) 0.0258(7) Uani 1 1 d . . .
H78 H 0.8016 0.5638 0.3149 0.031 Uiso 1 1 calc R . .
C79 C 0.4405(3) 0.66621(19) 0.16471(15) 0.0227(6) Uani 1 1 d . . .
C80 C 0.3491(3) 0.6459(2) 0.13535(18) 0.0300(8) Uani 1 1 d . . .
H80 H 0.2808 0.6841 0.1232 0.036 Uiso 1 1 calc R . .
C81 C 0.3582(4) 0.5700(2) 0.1241(2) 0.0354(9) Uani 1 1 d . . .
H81 H 0.2959 0.5567 0.1041 0.042 Uiso 1 1 calc R . .
C82 C 0.4567(4) 0.5134(2) 0.14149(18) 0.0353(9) Uani 1 1 d . . .
H82 H 0.4614 0.4612 0.1344 0.042 Uiso 1 1 calc R . .
C83 C 0.5479(4) 0.5337(2) 0.16929(19) 0.0370(9) Uani 1 1 d . . .
H83 H 0.6171 0.4957 0.1803 0.044 Uiso 1 1 calc R . .
C84 C 0.5395(4) 0.6095(2) 0.18135(17) 0.0287(7) Uani 1 1 d . . .
H84 H 0.6024 0.6224 0.2012 0.034 Uiso 1 1 calc R . .
C85 C 0.2778(3) 0.8080(2) 0.17455(16) 0.0228(6) Uani 1 1 d . . .
C86 C 0.2485(3) 0.8854(2) 0.13641(17) 0.0282(7) Uani 1 1 d . . .
H86 H 0.3137 0.9160 0.1115 0.034 Uiso 1 1 calc R . .
C87 C 0.1250(3) 0.9182(2) 0.1343(2) 0.0329(8) Uani 1 1 d . . .
H87 H 0.1069 0.9711 0.1084 0.040 Uiso 1 1 calc R . .
C88 C 0.0297(3) 0.8745(2) 0.1696(2) 0.0351(9) Uani 1 1 d . . .
H88 H -0.0543 0.8965 0.1675 0.042 Uiso 1 1 calc R . .
C89 C 0.0564(3) 0.7983(2) 0.20811(19) 0.0317(8) Uani 1 1 d . . .
H89 H -0.0095 0.7680 0.2326 0.038 Uiso 1 1 calc R . .
C90 C 0.1788(3) 0.7658(2) 0.21129(17) 0.0269(7) Uani 1 1 d . . .
H90 H 0.1958 0.7140 0.2389 0.032 Uiso 1 1 calc R . .
C91 C 0.5282(3) 0.82349(19) 0.11106(16) 0.0229(6) Uani 1 1 d . . .
C92 C 0.4916(4) 0.8379(2) 0.04981(17) 0.0290(7) Uani 1 1 d . . .
H92 H 0.4231 0.8127 0.0449 0.035 Uiso 1 1 calc R . .
C93 C 0.5537(4) 0.8880(2) -0.00335(17) 0.0333(8) Uani 1 1 d . . .
H93 H 0.5269 0.8986 -0.0443 0.040 Uiso 1 1 calc R . .
C94 C 0.6559(4) 0.9226(2) 0.00421(18) 0.0338(8) Uani 1 1 d . . .
H94 H 0.6986 0.9578 -0.0318 0.041 Uiso 1 1 calc R . .
C95 C 0.6963(4) 0.9064(2) 0.06350(18) 0.0327(8) Uani 1 1 d . . .
H95 H 0.7684 0.9292 0.0671 0.039 Uiso 1 1 calc R . .
C96 C 0.6333(3) 0.85704(19) 0.11857(16) 0.0236(7) Uani 1 1 d . . .

loop_
_atom_site_aniso_label
_atom_site_aniso_U_11
_atom_site_aniso_U_22
_atom_site_aniso_U_33
_atom_site_aniso_U_23
_atom_site_aniso_U_13
_atom_site_aniso_U_12
Cu1 0.0193(2) 0.01791(19) 0.0224(2) -0.00373(15) -0.00160(15) -0.00065(15)
Cu2 0.01939(19) 0.01690(19) 0.02021(19) -0.00212(14) -0.00221(15) -0.00081(14)
S1 0.0191(4) 0.0245(4) 0.0307(4) -0.0024(3) -0.0006(3) -0.0033(3)
S2 0.0194(4) 0.0224(4) 0.0282(4) -0.0030(3) -0.0006(3) -0.0032(3)
P1 0.0185(4) 0.0153(4) 0.0237(4) -0.0042(3) -0.0020(3) -0.0002(3)
P2 0.0186(4) 0.0156(4) 0.0234(4) -0.0037(3) -0.0028(3) 0.0012(3)
P3 0.0204(4) 0.0182(4) 0.0233(4) -0.0044(3) -0.0022(3) -0.0015(3)
P4 0.0209(4) 0.0159(4) 0.0226(4) -0.0037(3) -0.0020(3) 0.0008(3)
P5 0.0210(4) 0.0165(4) 0.0207(4) -0.0028(3) -0.0026(3) 0.0022(3)
P6 0.0192(4) 0.0179(4) 0.0203(4) -0.0030(3) -0.0022(3) -0.0007(3)
C1 0.0209(16) 0.0174(15) 0.0329(18) -0.0077(13) -0.0080(13) 0.0032(12)
C2 0.0199(16) 0.0275(18) 0.042(2) -0.0099(16) -0.0022(15) 0.0013(14)
C3 0.0246(19) 0.031(2) 0.071(3) -0.021(2) -0.0099(19) -0.0021(15)
C4 0.035(2) 0.034(2) 0.074(3) -0.030(2) -0.025(2) 0.0069(17)
C5 0.048(3) 0.039(2) 0.049(3) -0.025(2) -0.021(2) 0.0062(19)
C6 0.036(2) 0.0252(18) 0.037(2) -0.0122(15) -0.0120(16) 0.0008(15)
C7 0.0234(16) 0.0159(14) 0.0219(15) -0.0021(12) -0.0016(12) 0.0005(12)
C8 0.0239(16) 0.0211(16) 0.0271(17) -0.0035(13) -0.0023(13) -0.0016(13)
C9 0.0346(19) 0.0171(15) 0.0300(18) -0.0001(13) -0.0039(15) -0.0013(14)
C10 0.0257(18) 0.0250(17) 0.0336(19) -0.0043(14) -0.0053(14) 0.0029(14)
C11 0.0221(17) 0.0270(18) 0.042(2) -0.0063(15) -0.0069(15) -0.0004(14)
C12 0.0228(16) 0.0192(16) 0.0345(18) -0.0038(13) -0.0036(14) 0.0006(13)
C13 0.0211(16) 0.0202(15) 0.0241(16) -0.0039(12) -0.0032(12) -0.0003(12)
C14 0.0236(16) 0.0240(16) 0.0218(15) -0.0031(13) -0.0022(13) 0.0007(13)
C15 0.0262(17) 0.0289(18) 0.0241(16) -0.0031(14) 0.0027(13) -0.0012(14)
C16 0.0269(17) 0.0225(16) 0.0261(17) -0.0016(13) 0.0001(13) -0.0042(13)
C17 0.0228(16) 0.0180(15) 0.0298(17) -0.0046(13) -0.0048(13) 0.0008(12)
C18 0.0192(15) 0.0178(15) 0.0230(15) -0.0034(12) -0.0056(12) 0.0030(12)
C19 0.0215(16) 0.0180(15) 0.0260(16) -0.0045(12) -0.0002(12) -0.0010(12)
C20 0.047(2) 0.0223(18) 0.045(2) -0.0128(16) -0.0241(19) 0.0076(16)
C21 0.046(2) 0.0223(18) 0.054(3) -0.0091(17) -0.024(2) 0.0068(17)
C22 0.034(2) 0.0187(16) 0.041(2) -0.0091(15) -0.0063(16) 0.0034(14)
C23 0.064(3) 0.0215(18) 0.052(3) -0.0108(17) -0.029(2) -0.0026(18)
C24 0.046(2) 0.0237(18) 0.045(2) -0.0074(16) -0.0230(19) -0.0010(16)
C25 0.0204(15) 0.0141(14) 0.0299(17) -0.0045(12) -0.0063(13) 0.0034(12)
C26 0.0274(18) 0.0225(17) 0.0361(19) -0.0042(14) -0.0094(15) -0.0011(14)
C27 0.042(2) 0.0259(18) 0.039(2) -0.0075(15) -0.0177(18) -0.0007(16)
C28 0.035(2) 0.0258(19) 0.055(3) -0.0089(17) -0.0207(19) -0.0051(16)
C29 0.0234(18) 0.0256(18) 0.054(2) -0.0064(17) -0.0077(17) -0.0026(14)
C30 0.0232(17) 0.0238(17) 0.0372(19) -0.0058(14) -0.0052(14) 0.0006(13)
C31 0.0294(18) 0.0189(15) 0.0271(17) -0.0041(13) -0.0132(14) 0.0028(13)
C32 0.032(2) 0.0309(19) 0.0340(19) -0.0114(16) -0.0087(16) 0.0068(15)
C33 0.054(3) 0.035(2) 0.041(2) -0.0194(18) -0.020(2) 0.020(2)
C34 0.059(3) 0.027(2) 0.054(3) -0.0124(19) -0.033(2) 0.0063(19)
C35 0.046(2) 0.029(2) 0.053(3) -0.0039(18) -0.025(2) -0.0059(18)
C36 0.038(2) 0.0224(17) 0.039(2) -0.0014(15) -0.0121(17) -0.0047(15)
C37 0.0228(16) 0.0214(16) 0.0263(16) 0.0000(13) -0.0034(13) -0.0024(13)
C38 0.035(2) 0.0255(18) 0.035(2) 0.0003(15) -0.0112(16) -0.0056(15)
C39 0.042(2) 0.032(2) 0.045(2) 0.0117(18) -0.0229(19) -0.0105(18)
C40 0.031(2) 0.050(3) 0.054(3) 0.009(2) -0.014(2) 0.0053(19)
C41 0.035(2) 0.051(3) 0.054(3) -0.012(2) -0.007(2) 0.015(2)
C42 0.0292(19) 0.0316(19) 0.0331(19) -0.0043(15) -0.0034(15) 0.0042(15)
C43 0.0255(17) 0.0184(15) 0.0239(16) -0.0070(12) 0.0023(13) -0.0002(12)
C44 0.034(2) 0.0306(19) 0.0240(17) -0.0075(14) 0.0020(14) -0.0004(15)
C45 0.040(2) 0.035(2) 0.0224(17) -0.0034(15) 0.0033(15) 0.0042(17)
C46 0.033(2) 0.0247(18) 0.0312(19) 0.0001(14) 0.0082(15) 0.0022(15)
C47 0.0253(17) 0.0220(17) 0.037(2) -0.0024(14) 0.0054(15) -0.0006(14)
C48 0.0237(16) 0.0160(15) 0.0267(16) -0.0024(12) 0.0040(13) 0.0023(12)
C49 0.0240(16) 0.0166(14) 0.0207(15) -0.0028(12) -0.0005(12) 0.0021(12)
C50 0.0268(18) 0.0243(17) 0.039(2) -0.0154(15) -0.0079(15) 0.0056(14)
C51 0.0292(19) 0.035(2) 0.039(2) -0.0154(17) -0.0065(16) 0.0052(16)
C52 0.0299(19) 0.0252(18) 0.0322(19) -0.0034(14) -0.0013(15) 0.0080(14)
C53 0.033(2) 0.0193(16) 0.039(2) -0.0052(15) 0.0004(16) 0.0019(14)
C54 0.0267(17) 0.0201(16) 0.038(2) -0.0086(14) -0.0030(15) -0.0022(13)
C55 0.0302(18) 0.0169(15) 0.0356(19) -0.0060(13) -0.0138(15) 0.0026(13)
C56 0.0314(19) 0.0244(18) 0.045(2) -0.0106(16) -0.0084(17) -0.0022(15)
C57 0.027(2) 0.0268(19) 0.077(3) -0.012(2) -0.017(2) -0.0025(16)
C58 0.063(3) 0.033(2) 0.073(3) -0.006(2) -0.048(3) -0.004(2)
C59 0.094(4) 0.040(2) 0.046(3) -0.001(2) -0.039(3) -0.016(3)
C60 0.068(3) 0.041(2) 0.036(2) -0.0041(18) -0.020(2) -0.018(2)
C61 0.0259(17) 0.0202(15) 0.0213(15) -0.0044(12) -0.0013(13) -0.0006(13)
C62 0.0293(18) 0.0230(17) 0.0266(17) -0.0043(13) -0.0001(14) 0.0026(14)
C63 0.034(2) 0.033(2) 0.0287(18) -0.0044(15) 0.0065(15) 0.0010(16)
C64 0.039(2) 0.0283(19) 0.0240(17) 0.0039(14) 0.0008(15) 0.0017(16)
C65 0.037(2) 0.0218(17) 0.0259(17) 0.0002(13) 0.0002(15) 0.0032(14)
C66 0.0253(16) 0.0188(15) 0.0222(15) -0.0014(12) -0.0039(13) 0.0031(12)
C67 0.0279(18) 0.0228(16) 0.0287(17) -0.0113(13) -0.0073(14) 0.0066(13)
C68 0.040(2) 0.0310(19) 0.034(2) -0.0087(16) -0.0128(17) 0.0053(16)
C69 0.053(3) 0.041(2) 0.038(2) -0.0191(19) -0.023(2) 0.013(2)
C70 0.042(2) 0.049(3) 0.053(3) -0.029(2) -0.022(2) 0.009(2)
C71 0.033(2) 0.046(2) 0.058(3) -0.018(2) -0.016(2) -0.0045(18)
C72 0.0287(19) 0.0317(19) 0.038(2) -0.0068(16) -0.0106(16) -0.0013(15)
C73 0.0266(17) 0.0161(14) 0.0184(14) 0.0002(11) -0.0041(12) 0.0041(12)
C74 0.0298(18) 0.0204(16) 0.0304(18) -0.0030(13) 0.0010(14) -0.0036(14)
C75 0.034(2) 0.0245(18) 0.037(2) -0.0057(15) 0.0009(16) -0.0083(15)
C76 0.041(2) 0.0202(16) 0.0303(18) -0.0081(14) -0.0014(16) -0.0017(15)
C77 0.0283(18) 0.0282(18) 0.0263(17) -0.0079(14) -0.0010(14) 0.0025(14)
C78 0.0286(18) 0.0231(16) 0.0250(16) -0.0062(13) -0.0041(14) 0.0011(13)
C79 0.0250(16) 0.0205(15) 0.0211(15) -0.0046(12) 0.0012(12) -0.0036(12)
C80 0.0252(18) 0.0298(19) 0.036(2) -0.0115(15) -0.0040(15) -0.0011(14)
C81 0.033(2) 0.033(2) 0.045(2) -0.0185(17) -0.0028(17) -0.0063(16)
C82 0.053(2) 0.0201(17) 0.0306(19) -0.0082(14) 0.0050(17) -0.0052(16)
C83 0.046(2) 0.0284(19) 0.0309(19) -0.0051(15) -0.0054(17) 0.0104(17)
C84 0.0347(19) 0.0248(17) 0.0249(17) -0.0052(13) -0.0083(14) 0.0060(14)
C85 0.0214(16) 0.0214(16) 0.0270(16) -0.0083(13) -0.0042(13) -0.0015(12)
C86 0.0268(18) 0.0268(18) 0.0304(18) -0.0060(14) -0.0040(14) -0.0022(14)
C87 0.0260(18) 0.0286(19) 0.042(2) -0.0066(16) -0.0066(16) 0.0027(15)
C88 0.0212(17) 0.034(2) 0.054(3) -0.0178(18) -0.0107(17) 0.0037(15)
C89 0.0268(18) 0.0300(19) 0.042(2) -0.0166(16) 0.0010(15) -0.0057(15)
C90 0.0288(18) 0.0204(16) 0.0311(18) -0.0080(13) 0.0010(14) -0.0043(13)
C91 0.0227(16) 0.0196(15) 0.0223(15) -0.0021(12) -0.0003(12) 0.0032(12)
C92 0.035(2) 0.0279(18) 0.0241(17) -0.0094(14) -0.0025(14) 0.0023(15)
C93 0.043(2) 0.0294(19) 0.0202(16) -0.0019(14) 0.0004(15) 0.0068(16)
C94 0.042(2) 0.0241(18) 0.0268(18) 0.0007(14) 0.0071(16) -0.0022(15)
C95 0.035(2) 0.0242(18) 0.0310(19) 0.0004(14) 0.0071(15) -0.0029(15)
C96 0.0249(16) 0.0170(15) 0.0230(16) -0.0014(12) 0.0037(13) 0.0022(12)

loop_
_atom_type_symbol
_atom_type_description
_atom_type_scat_dispersion_real
_atom_type_scat_dispersion_imag
_atom_type_scat_source
C C 0.0033 0.0016 'International Tables Vol C Tables 4.2.6.8 and 6.1.1.4'
H H 0.0000 0.0000 'International Tables Vol C Tables 4.2.6.8 and 6.1.1.4'
Cu Cu 0.3201 1.2651 'International Tables Vol C Tables 4.2.6.8 and 6.1.1.4'
P P 0.1023 0.0942 'International Tables Vol C Tables 4.2.6.8 and 6.1.1.4'
S S 0.1246 0.1234 'International Tables Vol C Tables 4.2.6.8 and 6.1.1.4'

loop_
_geom_angle_atom_site_label_1
_geom_angle_atom_site_label_2
_geom_angle_atom_site_label_3
_geom_angle
_geom_angle_site_symmetry_1
_geom_angle_site_symmetry_3
P3 Cu1 P2 126.50(3) . .
P3 Cu1 S1 90.93(3) . .
P2 Cu1 S1 112.57(3) . .
P3 Cu1 P1 126.02(3) . .
P2 Cu1 P1 84.59(3) . .
S1 Cu1 P1 118.91(4) . .
P6 Cu2 P5 124.27(3) . .
P6 Cu2 S2 92.13(3) . .
P5 Cu2 S2 118.59(4) . .
P6 Cu2 P4 122.98(3) . .
P5 Cu2 P4 85.39(3) . .
S2 Cu2 P4 116.45(4) . .
C48 S1 Cu1 101.13(12) . .
C96 S2 Cu2 101.41(11) . .
C7 P1 C1 103.63(15) . .
C7 P1 C13 102.76(15) . .
C1 P1 C13 104.35(16) . .
C7 P1 Cu1 125.00(11) . .
C1 P1 Cu1 115.25(11) . .
C13 P1 Cu1 103.42(11) . .
C19 P2 C25 102.77(15) . .
C19 P2 C18 104.37(15) . .
C25 P2 C18 103.03(15) . .
C19 P2 Cu1 131.23(11) . .
C25 P2 Cu1 109.09(11) . .
C18 P2 Cu1 103.23(10) . .
C31 P3 C43 106.44(16) . .
C31 P3 C37 102.08(16) . .
C43 P3 C37 102.37(15) . .
C31 P3 Cu1 114.78(11) . .
C43 P3 Cu1 103.14(12) . .
C37 P3 Cu1 126.07(12) . .
C55 P4 C61 103.35(16) . .
C55 P4 C49 103.50(15) . .
C61 P4 C49 103.09(15) . .
C55 P4 Cu2 113.85(13) . .
C61 P4 Cu2 103.06(11) . .
C49 P4 Cu2 127.15(11) . .
C73 P5 C67 102.11(15) . .
C73 P5 C66 105.95(15) . .
C67 P5 C66 101.47(16) . .
C73 P5 Cu2 124.26(11) . .
C67 P5 Cu2 116.65(12) . .
C66 P5 Cu2 103.78(10) . .
C91 P6 C85 103.97(15) . .
C91 P6 C79 104.19(15) . .
C85 P6 C79 102.98(15) . .
C91 P6 Cu2 102.70(12) . .
C85 P6 Cu2 120.80(11) . .
C79 P6 Cu2 119.96(11) . .
C6 C1 C2 118.9(3) . .
C6 C1 P1 123.3(3) . .
C2 C1 P1 117.7(3) . .
C3 C2 C1 120.0(4) . .
C3 C2 H2 120.0 . .
C1 C2 H2 120.0 . .
C4 C3 C2 120.4(4) . .
C4 C3 H3 119.8 . .
C2 C3 H3 119.8 . .
C5 C4 C3 120.0(4) . .
C5 C4 H4 120.0 . .
C3 C4 H4 120.0 . .
C4 C5 C6 120.4(4) . .
C4 C5 H5 119.8 . .
C6 C5 H5 119.8 . .
C5 C6 C1 120.2(4) . .
C5 C6 H6 119.9 . .
C1 C6 H6 119.9 . .
C8 C7 C12 118.3(3) . .
C8 C7 P1 121.5(3) . .
C12 C7 P1 119.9(2) . .
C7 C8 C9 120.8(3) . .
C7 C8 H8 119.6 . .
C9 C8 H8 119.6 . .
C10 C9 C8 120.3(3) . .
C10 C9 H9 119.8 . .
C8 C9 H9 119.8 . .
C9 C10 C11 119.5(3) . .
C9 C10 H10 120.3 . .
C11 C10 H10 120.3 . .
C12 C11 C10 120.1(3) . .
C12 C11 H11 120.0 . .
C10 C11 H11 120.0 . .
C11 C12 C7 120.9(3) . .
C11 C12 H12 119.6 . .
C7 C12 H12 119.6 . .
C14 C13 C18 118.4(3) . .
C14 C13 P1 123.8(2) . .
C18 C13 P1 117.7(2) . .
C15 C14 C13 120.9(3) . .
C15 C14 H14 119.6 . .
C13 C14 H14 119.6 . .
C14 C15 C16 120.6(3) . .
C14 C15 H15 119.7 . .
C16 C15 H15 119.7 . .
C15 C16 C17 119.2(3) . .
C15 C16 H16 120.4 . .
C17 C16 H16 120.4 . .
C18 C17 C16 120.7(3) . .
C18 C17 H17 119.6 . .
C16 C17 H17 119.6 . .
C17 C18 C13 120.0(3) . .
C17 C18 P2 123.4(2) . .
C13 C18 P2 116.6(2) . .
C24 C19 C20 118.3(3) . .
C24 C19 P2 118.7(3) . .
C20 C19 P2 122.9(3) . .
C21 C20 C19 120.8(4) . .
C21 C20 H20 119.6 . .
C19 C20 H20 119.6 . .
C22 C21 C20 120.5(4) . .
C22 C21 H21 119.7 . .
C20 C21 H21 119.7 . .
C21 C22 C23 119.0(3) . .
C21 C22 H22 120.5 . .
C23 C22 H22 120.5 . .
C22 C23 C24 120.3(4) . .
C22 C23 H23 119.8 . .
C24 C23 H23 119.8 . .
C19 C24 C23 121.0(4) . .
C19 C24 H24 119.5 . .
C23 C24 H24 119.5 . .
C26 C25 C30 119.3(3) . .
C26 C25 P2 123.8(3) . .
C30 C25 P2 116.9(3) . .
C25 C26 C27 120.1(4) . .
C25 C26 H26 120.0 . .
C27 C26 H26 120.0 . .
C28 C27 C26 120.6(4) . .
C28 C27 H27 119.7 . .
C26 C27 H27 119.7 . .
C27 C28 C29 119.7(4) . .
C27 C28 H28 120.2 . .
C29 C28 H28 120.2 . .
C30 C29 C28 120.1(4) . .
C30 C29 H29 120.0 . .
C28 C29 H29 120.0 . .
C29 C30 C25 120.2(4) . .
C29 C30 H30 119.9 . .
C25 C30 H30 119.9 . .
C32 C31 C36 118.8(3) . .
C32 C31 P3 122.7(3) . .
C36 C31 P3 118.4(3) . .
C31 C32 C33 119.7(4) . .
C31 C32 H32 120.1 . .
C33 C32 H32 120.1 . .
C34 C33 C32 119.8(4) . .
C34 C33 H33 120.1 . .
C32 C33 H33 120.1 . .
C33 C34 C35 121.0(4) . .
C33 C34 H34 119.5 . .
C35 C34 H34 119.5 . .
C34 C35 C36 119.5(4) . .
C34 C35 H35 120.2 . .
C36 C35 H35 120.2 . .
C35 C36 C31 121.1(4) . .
C35 C36 H36 119.4 . .
C31 C36 H36 119.4 . .
C42 C37 C38 118.6(3) . .
C42 C37 P3 117.8(3) . .
C38 C37 P3 123.5(3) . .
C39 C38 C37 120.3(4) . .
C39 C38 H38 119.8 . .
C37 C38 H38 119.8 . .
C40 C39 C38 120.0(4) . .
C40 C39 H39 120.0 . .
C38 C39 H39 120.0 . .
C41 C40 C39 120.3(4) . .
C41 C40 H40 119.8 . .
C39 C40 H40 119.8 . .
C40 C41 C42 120.0(4) . .
C40 C41 H41 120.0 . .
C42 C41 H41 120.0 . .
C41 C42 C37 120.6(4) . .
C41 C42 H42 119.7 . .
C37 C42 H42 119.7 . .
C44 C43 C48 120.0(3) . .
C44 C43 P3 122.0(3) . .
C48 C43 P3 117.8(3) . .
C45 C44 C43 121.1(4) . .
C45 C44 H44 119.4 . .
C43 C44 H44 119.4 . .
C46 C45 C44 119.2(4) . .
C46 C45 H45 120.4 . .
C44 C45 H45 120.4 . .
C45 C46 C47 120.7(3) . .
C45 C46 H46 119.7 . .
C47 C46 H46 119.7 . .
C46 C47 C48 121.5(4) . .
C46 C47 H47 119.3 . .
C48 C47 H47 119.3 . .
C43 C48 C47 117.5(3) . .
C43 C48 S1 124.0(3) . .
C47 C48 S1 118.6(3) . .
C50 C49 C54 119.3(3) . .
C50 C49 P4 117.6(2) . .
C54 C49 P4 123.1(3) . .
C49 C50 C51 120.7(3) . .
C49 C50 H50 119.6 . .
C51 C50 H50 119.6 . .
C52 C51 C50 119.7(4) . .
C52 C51 H51 120.1 . .
C50 C51 H51 120.1 . .
C51 C52 C53 120.0(3) . .
C51 C52 H52 120.0 . .
C53 C52 H52 120.0 . .
C52 C53 C54 120.3(3) . .
C52 C53 H53 119.9 . .
C54 C53 H53 119.9 . .
C53 C54 C49 120.0(3) . .
C53 C54 H54 120.0 . .
C49 C54 H54 120.0 . .
C60 C55 C56 118.9(4) . .
C60 C55 P4 123.3(3) . .
C56 C55 P4 117.7(3) . .
C55 C56 C57 120.2(4) . .
C55 C56 H56 119.9 . .
C57 C56 H56 119.9 . .
C58 C57 C56 120.1(4) . .
C58 C57 H57 119.9 . .
C56 C57 H57 119.9 . .
C59 C58 C57 119.8(4) . .
C59 C58 H58 120.1 . .
C57 C58 H58 120.1 . .
C58 C59 C60 120.5(5) . .
C58 C59 H59 119.7 . .
C60 C59 H59 119.7 . .
C55 C60 C59 120.5(4) . .
C55 C60 H60 119.8 . .
C59 C60 H60 119.8 . .
C62 C61 C66 118.8(3) . .
C62 C61 P4 122.7(3) . .
C66 C61 P4 118.6(2) . .
C63 C62 C61 121.3(3) . .
C63 C62 H62 119.3 . .
C61 C62 H62 119.3 . .
C62 C63 C64 119.9(3) . .
C62 C63 H63 120.1 . .
C64 C63 H63 120.1 . .
C63 C64 C65 119.9(3) . .
C63 C64 H64 120.0 . .
C65 C64 H64 120.0 . .
C64 C65 C66 120.9(3) . .
C64 C65 H65 119.6 . .
C66 C65 H65 119.6 . .
C65 C66 C61 119.2(3) . .
C65 C66 P5 124.5(3) . .
C61 C66 P5 116.1(2) . .
C72 C67 C68 118.5(3) . .
C72 C67 P5 120.4(3) . .
C68 C67 P5 121.2(3) . .
C69 C68 C67 120.5(4) . .
C69 C68 H68 119.7 . .
C67 C68 H68 119.7 . .
C68 C69 C70 120.4(4) . .
C68 C69 H69 119.8 . .
C70 C69 H69 119.8 . .
C71 C70 C69 119.6(4) . .
C71 C70 H70 120.2 . .
C69 C70 H70 120.2 . .
C70 C71 C72 119.9(4) . .
C70 C71 H71 120.1 . .
C72 C71 H71 120.1 . .
C67 C72 C71 121.1(4) . .
C67 C72 H72 119.4 . .
C71 C72 H72 119.4 . .
C74 C73 C78 118.5(3) . .
C74 C73 P5 121.6(3) . .
C78 C73 P5 119.4(3) . .
C75 C74 C73 120.3(3) . .
C75 C74 H74 119.8 . .
C73 C74 H74 119.8 . .
C74 C75 C76 120.7(3) . .
C74 C75 H75 119.6 . .
C76 C75 H75 119.6 . .
C77 C76 C75 119.3(3) . .
C77 C76 H76 120.4 . .
C75 C76 H76 120.4 . .
C76 C77 C78 120.4(3) . .
C76 C77 H77 119.8 . .
C78 C77 H77 119.8 . .
C77 C78 C73 120.7(3) . .
C77 C78 H78 119.7 . .
C73 C78 H78 119.7 . .
C84 C79 C80 118.6(3) . .
C84 C79 P6 117.6(3) . .
C80 C79 P6 123.8(3) . .
C81 C80 C79 120.0(3) . .
C81 C80 H80 120.0 . .
C79 C80 H80 120.0 . .
C82 C81 C80 120.9(4) . .
C82 C81 H81 119.5 . .
C80 C81 H81 119.5 . .
C83 C82 C81 119.2(3) . .
C83 C82 H82 120.4 . .
C81 C82 H82 120.4 . .
C82 C83 C84 120.5(4) . .
C82 C83 H83 119.8 . .
C84 C83 H83 119.8 . .
C79 C84 C83 120.7(4) . .
C79 C84 H84 119.6 . .
C83 C84 H84 119.6 . .
C86 C85 C90 117.4(3) . .
C86 C85 P6 122.4(3) . .
C90 C85 P6 120.1(3) . .
C87 C86 C85 121.1(3) . .
C87 C86 H86 119.4 . .
C85 C86 H86 119.4 . .
C88 C87 C86 120.1(4) . .
C88 C87 H87 119.9 . .
C86 C87 H87 119.9 . .
C87 C88 C89 119.8(3) . .
C87 C88 H88 120.1 . .
C89 C88 H88 120.1 . .
C88 C89 C90 120.4(4) . .
C88 C89 H89 119.8 . .
C90 C89 H89 119.8 . .
C89 C90 C85 121.2(3) . .
C89 C90 H90 119.4 . .
C85 C90 H90 119.4 . .
C96 C91 C92 120.0(3) . .
C96 C91 P6 118.9(2) . .
C92 C91 P6 121.0(3) . .
C93 C92 C91 121.3(4) . .
C93 C92 H92 119.4 . .
C91 C92 H92 119.4 . .
C92 C93 C94 118.7(4) . .
C92 C93 H93 120.6 . .
C94 C93 H93 120.6 . .
C95 C94 C93 120.8(3) . .
C95 C94 H94 119.6 . .
C93 C94 H94 119.6 . .
C94 C95 C96 121.5(4) . .
C94 C95 H95 119.2 . .
C96 C95 H95 119.2 . .
C91 C96 C95 117.5(3) . .
C91 C96 S2 123.9(2) . .
C95 C96 S2 118.6(3) . .

loop_
_geom_bond_atom_site_label_1
_geom_bond_atom_site_label_2
_geom_bond_distance
_geom_bond_site_symmetry_2
Cu1 P3 2.2568(10) .
Cu1 P2 2.2904(9) .
Cu1 S1 2.2984(9) .
Cu1 P1 2.3033(9) .
Cu2 P6 2.2553(9) .
Cu2 P5 2.2732(9) .
Cu2 S2 2.2833(9) .
Cu2 P4 2.2913(9) .
S1 C48 1.753(4) .
S2 C96 1.757(4) .
P1 C7 1.827(3) .
P1 C1 1.833(3) .
P1 C13 1.837(3) .
P2 C19 1.832(3) .
P2 C25 1.832(3) .
P2 C18 1.839(3) .
P3 C31 1.823(3) .
P3 C43 1.824(3) .
P3 C37 1.826(3) .
P4 C55 1.828(4) .
P4 C61 1.830(3) .
P4 C49 1.834(3) .
P5 C73 1.823(3) .
P5 C67 1.825(4) .
P5 C66 1.840(3) .
P6 C91 1.814(3) .
P6 C85 1.827(3) .
P6 C79 1.835(3) .
C1 C6 1.393(5) .
C1 C2 1.405(5) .
C2 C3 1.386(5) .
C2 H2 0.9500 .
C3 C4 1.382(7) .
C3 H3 0.9500 .
C4 C5 1.379(7) .
C4 H4 0.9500 .
C5 C6 1.389(5) .
C5 H5 0.9500 .
C6 H6 0.9500 .
C7 C8 1.391(4) .
C7 C12 1.404(5) .
C8 C9 1.392(5) .
C8 H8 0.9500 .
C9 C10 1.387(5) .
C9 H9 0.9500 .
C10 C11 1.394(5) .
C10 H10 0.9500 .
C11 C12 1.386(5) .
C11 H11 0.9500 .
C12 H12 0.9500 .
C13 C14 1.397(5) .
C13 C18 1.412(4) .
C14 C15 1.379(5) .
C14 H14 0.9500 .
C15 C16 1.388(5) .
C15 H15 0.9500 .
C16 C17 1.392(5) .
C16 H16 0.9500 .
C17 C18 1.384(4) .
C17 H17 0.9500 .
C19 C24 1.373(5) .
C19 C20 1.388(5) .
C20 C21 1.385(5) .
C20 H20 0.9500 .
C21 C22 1.374(5) .
C21 H21 0.9500 .
C22 C23 1.381(5) .
C22 H22 0.9500 .
C23 C24 1.391(5) .
C23 H23 0.9500 .
C24 H24 0.9500 .
C25 C26 1.384(5) .
C25 C30 1.402(5) .
C26 C27 1.397(5) .
C26 H26 0.9500 .
C27 C28 1.375(6) .
C27 H27 0.9500 .
C28 C29 1.395(6) .
C28 H28 0.9500 .
C29 C30 1.385(5) .
C29 H29 0.9500 .
C30 H30 0.9500 .
C31 C32 1.385(5) .
C31 C36 1.400(5) .
C32 C33 1.421(5) .
C32 H32 0.9500 .
C33 C34 1.370(7) .
C33 H33 0.9500 .
C34 C35 1.373(7) .
C34 H34 0.9500 .
C35 C36 1.389(5) .
C35 H35 0.9500 .
C36 H36 0.9500 .
C37 C42 1.395(5) .
C37 C38 1.399(5) .
C38 C39 1.390(5) .
C38 H38 0.9500 .
C39 C40 1.383(7) .
C39 H39 0.9500 .
C40 C41 1.375(7) .
C40 H40 0.9500 .
C41 C42 1.389(6) .
C41 H41 0.9500 .
C42 H42 0.9500 .
C43 C44 1.402(5) .
C43 C48 1.410(5) .
C44 C45 1.390(5) .
C44 H44 0.9500 .
C45 C46 1.378(6) .
C45 H45 0.9500 .
C46 C47 1.383(5) .
C46 H46 0.9500 .
C47 C48 1.414(5) .
C47 H47 0.9500 .
C49 C50 1.385(5) .
C49 C54 1.397(5) .
C50 C51 1.391(5) .
C50 H50 0.9500 .
C51 C52 1.386(5) .
C51 H51 0.9500 .
C52 C53 1.387(5) .
C52 H52 0.9500 .
C53 C54 1.390(5) .
C53 H53 0.9500 .
C54 H54 0.9500 .
C55 C60 1.387(6) .
C55 C56 1.388(5) .
C56 C57 1.397(5) .
C56 H56 0.9500 .
C57 C58 1.379(7) .
C57 H57 0.9500 .
C58 C59 1.373(7) .
C58 H58 0.9500 .
C59 C60 1.388(6) .
C59 H59 0.9500 .
C60 H60 0.9500 .
C61 C62 1.397(5) .
C61 C66 1.410(5) .
C62 C63 1.382(5) .
C62 H62 0.9500 .
C63 C64 1.384(5) .
C63 H63 0.9500 .
C64 C65 1.388(5) .
C64 H64 0.9500 .
C65 C66 1.397(5) .
C65 H65 0.9500 .
C67 C72 1.387(5) .
C67 C68 1.399(5) .
C68 C69 1.385(6) .
C68 H68 0.9500 .
C69 C70 1.386(7) .
C69 H69 0.9500 .
C70 C71 1.386(6) .
C70 H70 0.9500 .
C71 C72 1.391(5) .
C71 H71 0.9500 .
C72 H72 0.9500 .
C73 C74 1.391(5) .
C73 C78 1.403(5) .
C74 C75 1.383(5) .
C74 H74 0.9500 .
C75 C76 1.392(5) .
C75 H75 0.9500 .
C76 C77 1.376(5) .
C76 H76 0.9500 .
C77 C78 1.384(5) .
C77 H77 0.9500 .
C78 H78 0.9500 .
C79 C84 1.385(5) .
C79 C80 1.401(5) .
C80 C81 1.387(5) .
C80 H80 0.9500 .
C81 C82 1.384(6) .
C81 H81 0.9500 .
C82 C83 1.377(6) .
C82 H82 0.9500 .
C83 C84 1.393(5) .
C83 H83 0.9500 .
C84 H84 0.9500 .
C85 C86 1.398(5) .
C85 C90 1.398(5) .
C86 C87 1.396(5) .
C86 H86 0.9500 .
C87 C88 1.372(5) .
C87 H87 0.9500 .
C88 C89 1.381(5) .
C88 H88 0.9500 .
C89 C90 1.385(5) .
C89 H89 0.9500 .
C90 H90 0.9500 .
C91 C96 1.406(5) .
C91 C92 1.408(5) .
C92 C93 1.383(5) .
C92 H92 0.9500 .
C93 C94 1.387(6) .
C93 H93 0.9500 .
C94 C95 1.384(6) .
C94 H94 0.9500 .
C95 C96 1.407(5) .
C95 H95 0.9500 .

loop_
_geom_torsion_atom_site_label_1
_geom_torsion_atom_site_label_2
_geom_torsion_atom_site_label_3
_geom_torsion_atom_site_label_4
_geom_torsion
_geom_torsion_site_symmetry_1
_geom_torsion_site_symmetry_2
_geom_torsion_site_symmetry_3
_geom_torsion_site_symmetry_4
P3 Cu1 S1 C48 -15.36(11) . . . .
P2 Cu1 S1 C48 -145.97(11) . . . .
P1 Cu1 S1 C48 117.55(11) . . . .
P6 Cu2 S2 C96 8.40(11) . . . .
P5 Cu2 S2 C96 139.85(11) . . . .
P4 Cu2 S2 C96 -120.42(11) . . . .
P3 Cu1 P1 C7 14.96(14) . . . .
P2 Cu1 P1 C7 147.01(13) . . . .
S1 Cu1 P1 C7 -100.15(13) . . . .
P3 Cu1 P1 C1 145.37(12) . . . .
P2 Cu1 P1 C1 -82.58(12) . . . .
S1 Cu1 P1 C1 30.25(13) . . . .
P3 Cu1 P1 C13 -101.41(11) . . . .
P2 Cu1 P1 C13 30.64(11) . . . .
S1 Cu1 P1 C13 143.48(11) . . . .
P3 Cu1 P2 C19 -24.11(16) . . . .
S1 Cu1 P2 C19 85.12(15) . . . .
P1 Cu1 P2 C19 -155.77(15) . . . .
P3 Cu1 P2 C25 -152.02(12) . . . .
S1 Cu1 P2 C25 -42.79(12) . . . .
P1 Cu1 P2 C25 76.33(12) . . . .
P3 Cu1 P2 C18 98.93(11) . . . .
S1 Cu1 P2 C18 -151.84(11) . . . .
P1 Cu1 P2 C18 -32.73(11) . . . .
P2 Cu1 P3 C31 17.00(14) . . . .
S1 Cu1 P3 C31 -102.31(14) . . . .
P1 Cu1 P3 C31 130.13(13) . . . .
P2 Cu1 P3 C43 132.34(11) . . . .
S1 Cu1 P3 C43 13.03(11) . . . .
P1 Cu1 P3 C43 -114.53(11) . . . .
P2 Cu1 P3 C37 -111.42(14) . . . .
S1 Cu1 P3 C37 129.27(14) . . . .
P1 Cu1 P3 C37 1.71(15) . . . .
P6 Cu2 P4 C55 -150.10(12) . . . .
P5 Cu2 P4 C55 81.50(12) . . . .
S2 Cu2 P4 C55 -38.25(13) . . . .
P6 Cu2 P4 C61 98.70(12) . . . .
P5 Cu2 P4 C61 -29.70(12) . . . .
S2 Cu2 P4 C61 -149.45(12) . . . .
P6 Cu2 P4 C49 -19.17(14) . . . .
P5 Cu2 P4 C49 -147.56(14) . . . .
S2 Cu2 P4 C49 92.69(14) . . . .
P6 Cu2 P5 C73 24.34(15) . . . .
S2 Cu2 P5 C73 -90.66(14) . . . .
P4 Cu2 P5 C73 151.63(14) . . . .
P6 Cu2 P5 C67 153.09(12) . . . .
S2 Cu2 P5 C67 38.09(13) . . . .
P4 Cu2 P5 C67 -79.62(13) . . . .
P6 Cu2 P5 C66 -96.29(12) . . . .
S2 Cu2 P5 C66 148.71(12) . . . .
P4 Cu2 P5 C66 31.00(12) . . . .
P5 Cu2 P6 C91 -134.00(11) . . . .
S2 Cu2 P6 C91 -6.78(11) . . . .
P4 Cu2 P6 C91 116.96(11) . . . .
P5 Cu2 P6 C85 111.02(13) . . . .
S2 Cu2 P6 C85 -121.77(13) . . . .
P4 Cu2 P6 C85 1.97(14) . . . .
P5 Cu2 P6 C79 -19.17(13) . . . .
S2 Cu2 P6 C79 108.05(13) . . . .
P4 Cu2 P6 C79 -128.21(12) . . . .
C7 P1 C1 C6 -77.1(3) . . . .
C13 P1 C1 C6 30.1(3) . . . .
Cu1 P1 C1 C6 142.8(3) . . . .
C7 P1 C1 C2 105.0(3) . . . .
C13 P1 C1 C2 -147.7(3) . . . .
Cu1 P1 C1 C2 -35.0(3) . . . .
C6 C1 C2 C3 0.4(5) . . . .
P1 C1 C2 C3 178.3(3) . . . .
C1 C2 C3 C4 -1.0(6) . . . .
C2 C3 C4 C5 1.1(6) . . . .
C3 C4 C5 C6 -0.5(6) . . . .
C4 C5 C6 C1 -0.2(6) . . . .
C2 C1 C6 C5 0.3(5) . . . .
P1 C1 C6 C5 -177.5(3) . . . .
C1 P1 C7 C8 -34.5(3) . . . .
C13 P1 C7 C8 -142.9(3) . . . .
Cu1 P1 C7 C8 100.4(3) . . . .
C1 P1 C7 C12 151.4(3) . . . .
C13 P1 C7 C12 42.9(3) . . . .
Cu1 P1 C7 C12 -73.8(3) . . . .
C12 C7 C8 C9 -2.7(5) . . . .
P1 C7 C8 C9 -176.9(3) . . . .
C7 C8 C9 C10 -0.1(5) . . . .
C8 C9 C10 C11 2.4(6) . . . .
C9 C10 C11 C12 -1.8(6) . . . .
C10 C11 C12 C7 -1.1(6) . . . .
C8 C7 C12 C11 3.3(5) . . . .
P1 C7 C12 C11 177.7(3) . . . .
C7 P1 C13 C14 23.6(3) . . . .
C1 P1 C13 C14 -84.3(3) . . . .
Cu1 P1 C13 C14 154.8(3) . . . .
C7 P1 C13 C18 -153.3(3) . . . .
C1 P1 C13 C18 98.8(3) . . . .
Cu1 P1 C13 C18 -22.1(3) . . . .
C18 C13 C14 C15 4.1(5) . . . .
P1 C13 C14 C15 -172.7(3) . . . .
C13 C14 C15 C16 -1.0(5) . . . .
C14 C15 C16 C17 -2.8(5) . . . .
C15 C16 C17 C18 3.5(5) . . . .
C16 C17 C18 C13 -0.3(5) . . . .
C16 C17 C18 P2 178.1(3) . . . .
C14 C13 C18 C17 -3.5(5) . . . .
P1 C13 C18 C17 173.6(3) . . . .
C14 C13 C18 P2 178.0(2) . . . .
P1 C13 C18 P2 -4.9(4) . . . .
C19 P2 C18 C17 -9.4(3) . . . .
C25 P2 C18 C17 97.7(3) . . . .
Cu1 P2 C18 C17 -148.8(3) . . . .
C19 P2 C18 C13 169.1(3) . . . .
C25 P2 C18 C13 -83.9(3) . . . .
Cu1 P2 C18 C13 29.7(3) . . . .
C25 P2 C19 C24 161.0(3) . . . .
C18 P2 C19 C24 -91.7(3) . . . .
Cu1 P2 C19 C24 30.9(4) . . . .
C25 P2 C19 C20 -19.0(4) . . . .
C18 P2 C19 C20 88.3(3) . . . .
Cu1 P2 C19 C20 -149.1(3) . . . .
C24 C19 C20 C21 -0.3(6) . . . .
P2 C19 C20 C21 179.7(3) . . . .
C19 C20 C21 C22 0.1(7) . . . .
C20 C21 C22 C23 0.2(7) . . . .
C21 C22 C23 C24 -0.1(7) . . . .
C20 C19 C24 C23 0.4(6) . . . .
P2 C19 C24 C23 -179.6(4) . . . .
C22 C23 C24 C19 -0.2(7) . . . .
C19 P2 C25 C26 100.9(3) . . . .
C18 P2 C25 C26 -7.4(3) . . . .
Cu1 P2 C25 C26 -116.6(3) . . . .
C19 P2 C25 C30 -81.2(3) . . . .
C18 P2 C25 C30 170.5(2) . . . .
Cu1 P2 C25 C30 61.3(3) . . . .
C30 C25 C26 C27 0.3(5) . . . .
P2 C25 C26 C27 178.1(3) . . . .
C25 C26 C27 C28 1.2(5) . . . .
C26 C27 C28 C29 -1.3(6) . . . .
C27 C28 C29 C30 -0.2(6) . . . .
C28 C29 C30 C25 1.7(5) . . . .
C26 C25 C30 C29 -1.7(5) . . . .
P2 C25 C30 C29 -179.7(3) . . . .
C43 P3 C31 C32 -21.6(3) . . . .
C37 P3 C31 C32 -128.5(3) . . . .
Cu1 P3 C31 C32 91.9(3) . . . .
C43 P3 C31 C36 163.1(3) . . . .
C37 P3 C31 C36 56.1(3) . . . .
Cu1 P3 C31 C36 -83.5(3) . . . .
C36 C31 C32 C33 -0.1(5) . . . .
P3 C31 C32 C33 -175.5(3) . . . .
C31 C32 C33 C34 -0.7(6) . . . .
C32 C33 C34 C35 1.2(6) . . . .
C33 C34 C35 C36 -0.7(6) . . . .
C34 C35 C36 C31 -0.2(6) . . . .
C32 C31 C36 C35 0.6(5) . . . .
P3 C31 C36 C35 176.1(3) . . . .
C31 P3 C37 C42 -153.0(3) . . . .
C43 P3 C37 C42 96.9(3) . . . .
Cu1 P3 C37 C42 -19.7(3) . . . .
C31 P3 C37 C38 28.3(3) . . . .
C43 P3 C37 C38 -81.8(3) . . . .
Cu1 P3 C37 C38 161.7(2) . . . .
C42 C37 C38 C39 1.9(5) . . . .
P3 C37 C38 C39 -179.4(3) . . . .
C37 C38 C39 C40 -1.9(6) . . . .
C38 C39 C40 C41 0.3(7) . . . .
C39 C40 C41 C42 1.3(7) . . . .
C40 C41 C42 C37 -1.2(7) . . . .
C38 C37 C42 C41 -0.4(6) . . . .
P3 C37 C42 C41 -179.1(3) . . . .
C31 P3 C43 C44 -71.8(3) . . . .
C37 P3 C43 C44 35.0(3) . . . .
Cu1 P3 C43 C44 167.1(3) . . . .
C31 P3 C43 C48 114.0(3) . . . .
C37 P3 C43 C48 -139.3(3) . . . .
Cu1 P3 C43 C48 -7.2(3) . . . .
C48 C43 C44 C45 2.5(5) . . . .
P3 C43 C44 C45 -171.6(3) . . . .
C43 C44 C45 C46 -0.3(6) . . . .
C44 C45 C46 C47 -2.0(6) . . . .
C45 C46 C47 C48 2.2(5) . . . .
C44 C43 C48 C47 -2.4(5) . . . .
P3 C43 C48 C47 172.0(2) . . . .
C44 C43 C48 S1 178.9(3) . . . .
P3 C43 C48 S1 -6.7(4) . . . .
C46 C47 C48 C43 0.1(5) . . . .
C46 C47 C48 S1 178.9(3) . . . .
Cu1 S1 C48 C43 16.3(3) . . . .
Cu1 S1 C48 C47 -162.4(2) . . . .
C55 P4 C49 C50 -179.9(3) . . . .
C61 P4 C49 C50 -72.5(3) . . . .
Cu2 P4 C49 C50 45.4(3) . . . .
C55 P4 C49 C54 2.1(3) . . . .
C61 P4 C49 C54 109.5(3) . . . .
Cu2 P4 C49 C54 -132.7(3) . . . .
C54 C49 C50 C51 -1.1(5) . . . .
P4 C49 C50 C51 -179.2(3) . . . .
C49 C50 C51 C52 0.8(6) . . . .
C50 C51 C52 C53 -0.6(6) . . . .
C51 C52 C53 C54 0.7(6) . . . .
C52 C53 C54 C49 -1.1(6) . . . .
C50 C49 C54 C53 1.2(5) . . . .
P4 C49 C54 C53 179.3(3) . . . .
C61 P4 C55 C60 -25.1(4) . . . .
C49 P4 C55 C60 82.1(4) . . . .
Cu2 P4 C55 C60 -136.1(3) . . . .
C61 P4 C55 C56 155.4(3) . . . .
C49 P4 C55 C56 -97.3(3) . . . .
Cu2 P4 C55 C56 44.4(3) . . . .
C60 C55 C56 C57 -0.7(6) . . . .
P4 C55 C56 C57 178.8(3) . . . .
C55 C56 C57 C58 1.0(6) . . . .
C56 C57 C58 C59 -0.9(7) . . . .
C57 C58 C59 C60 0.4(8) . . . .
C56 C55 C60 C59 0.3(6) . . . .
P4 C55 C60 C59 -179.2(4) . . . .
C58 C59 C60 C55 -0.1(8) . . . .
C55 P4 C61 C62 83.4(3) . . . .
C49 P4 C61 C62 -24.2(3) . . . .
Cu2 P4 C61 C62 -157.8(3) . . . .
C55 P4 C61 C66 -96.1(3) . . . .
C49 P4 C61 C66 156.4(3) . . . .
Cu2 P4 C61 C66 22.7(3) . . . .
C66 C61 C62 C63 1.2(5) . . . .
P4 C61 C62 C63 -178.3(3) . . . .
C61 C62 C63 C64 -0.5(6) . . . .
C62 C63 C64 C65 -0.6(6) . . . .
C63 C64 C65 C66 1.0(6) . . . .
C64 C65 C66 C61 -0.3(6) . . . .
C64 C65 C66 P5 175.6(3) . . . .
C62 C61 C66 C65 -0.8(5) . . . .
P4 C61 C66 C65 178.7(3) . . . .
C62 C61 C66 P5 -177.0(3) . . . .
P4 C61 C66 P5 2.4(4) . . . .
C73 P5 C66 C65 25.0(4) . . . .
C67 P5 C66 C65 -81.3(3) . . . .
Cu2 P5 C66 C65 157.3(3) . . . .
C73 P5 C66 C61 -159.0(3) . . . .
C67 P5 C66 C61 94.8(3) . . . .
Cu2 P5 C66 C61 -26.7(3) . . . .
C73 P5 C67 C72 120.0(3) . . . .
C66 P5 C67 C72 -130.7(3) . . . .
Cu2 P5 C67 C72 -18.7(3) . . . .
C73 P5 C67 C68 -58.6(3) . . . .
C66 P5 C67 C68 50.7(3) . . . .
Cu2 P5 C67 C68 162.6(3) . . . .
C72 C67 C68 C69 1.0(5) . . . .
P5 C67 C68 C69 179.7(3) . . . .
C67 C68 C69 C70 -1.0(6) . . . .
C68 C69 C70 C71 0.8(6) . . . .
C69 C70 C71 C72 -0.6(6) . . . .
C68 C67 C72 C71 -0.7(6) . . . .
P5 C67 C72 C71 -179.4(3) . . . .
C70 C71 C72 C67 0.5(6) . . . .
C67 P5 C73 C74 145.8(3) . . . .
C66 P5 C73 C74 39.9(3) . . . .
Cu2 P5 C73 C74 -79.7(3) . . . .
C67 P5 C73 C78 -42.6(3) . . . .
C66 P5 C73 C78 -148.4(3) . . . .
Cu2 P5 C73 C78 91.9(3) . . . .
C78 C73 C74 C75 3.2(5) . . . .
P5 C73 C74 C75 174.9(3) . . . .
C73 C74 C75 C76 -1.5(6) . . . .
C74 C75 C76 C77 -1.3(6) . . . .
C75 C76 C77 C78 2.2(6) . . . .
C76 C77 C78 C73 -0.4(5) . . . .
C74 C73 C78 C77 -2.3(5) . . . .
P5 C73 C78 C77 -174.2(3) . . . .
C91 P6 C79 C84 87.3(3) . . . .
C85 P6 C79 C84 -164.5(3) . . . .
Cu2 P6 C79 C84 -26.8(3) . . . .
C91 P6 C79 C80 -91.8(3) . . . .
C85 P6 C79 C80 16.5(3) . . . .
Cu2 P6 C79 C80 154.2(3) . . . .
C84 C79 C80 C81 0.6(5) . . . .
P6 C79 C80 C81 179.7(3) . . . .
C79 C80 C81 C82 0.1(6) . . . .
C80 C81 C82 C83 -1.3(6) . . . .
C81 C82 C83 C84 1.7(6) . . . .
C80 C79 C84 C83 -0.2(5) . . . .
P6 C79 C84 C83 -179.3(3) . . . .
C82 C83 C84 C79 -1.0(6) . . . .
C91 P6 C85 C86 -20.4(3) . . . .
C79 P6 C85 C86 -128.9(3) . . . .
Cu2 P6 C85 C86 93.9(3) . . . .
C91 P6 C85 C90 163.9(3) . . . .
C79 P6 C85 C90 55.4(3) . . . .
Cu2 P6 C85 C90 -81.8(3) . . . .
C90 C85 C86 C87 -1.2(5) . . . .
P6 C85 C86 C87 -177.0(3) . . . .
C85 C86 C87 C88 -0.5(6) . . . .
C86 C87 C88 C89 1.1(6) . . . .
C87 C88 C89 C90 0.0(6) . . . .
C88 C89 C90 C85 -1.8(6) . . . .
C86 C85 C90 C89 2.3(5) . . . .
P6 C85 C90 C89 178.2(3) . . . .
C85 P6 C91 C96 129.8(3) . . . .
C79 P6 C91 C96 -122.6(3) . . . .
Cu2 P6 C91 C96 3.2(3) . . . .
C85 P6 C91 C92 -48.0(3) . . . .
C79 P6 C91 C92 59.5(3) . . . .
Cu2 P6 C91 C92 -174.7(3) . . . .
C96 C91 C92 C93 -3.2(5) . . . .
P6 C91 C92 C93 174.7(3) . . . .
C91 C92 C93 C94 1.8(5) . . . .
C92 C93 C94 C95 1.0(5) . . . .
C93 C94 C95 C96 -2.4(6) . . . .
C92 C91 C96 C95 1.8(5) . . . .
P6 C91 C96 C95 -176.1(3) . . . .
C92 C91 C96 S2 -177.6(3) . . . .
P6 C91 C96 S2 4.5(4) . . . .
C94 C95 C96 C91 1.0(5) . . . .
C94 C95 C96 S2 -179.7(3) . . . .
Cu2 S2 C96 C91 -9.4(3) . . . .
Cu2 S2 C96 C95 171.3(3) . . . .
